data_1569805
loop_
_publ_author_name
'Lee, Dong Hee'
'Park, In-Hyeok'

_publ_section_title
;
 Zn(II) Metal--Organic Frameworks with a Long Spacer Ligand and a
 Tricarboxylate Coligand
;
_journal_issue 8
_journal_name_full Crystals
_journal_page_first 1266
_journal_paper_doi 10.3390/cryst13081266
_journal_volume 13
_journal_year 2023
_chemical_formula_sum 'C296 H184 N8 O48 Zn8'
_chemical_formula_weight 5143.46
_space_group_crystal_system monoclinic
_space_group_IT_number 14
_space_group_name_Hall '-P 2ybc'
_space_group_name_H-M_alt 'P 1 21/c 1'
_atom_sites_solution_hydrogens geom
_audit_creation_method SHELXL-2018/3
_cell_angle_alpha 90
_cell_angle_beta 97.288(4)
_cell_angle_gamma 90
_cell_formula_units_Z 2
_cell_length_a 16.3093(12)
_cell_length_b 27.4589(19)
_cell_length_c 48.052(3)
_cell_measurement_reflns_used 6764
_cell_measurement_temperature 173(2)
_cell_measurement_theta_max 19.17
_cell_measurement_theta_min 2.25
_cell_volume 21346(3)
_computing_cell_refinement 'Bruker SAINT'
_computing_data_collection 'Bruker APEX2'
_computing_data_reduction 'Bruker SAINT'
_computing_molecular_graphics 'Bruker SHELXTL'
_computing_publication_material 'Bruker SHELXTL'
_computing_structure_refinement 'SHELXL-2018/3 (Sheldrick, 2018)'
_computing_structure_solution 'SHELXT 2014/5 (Sheldrick, 2014)'
_diffrn_ambient_temperature 173(2)
_diffrn_measured_fraction_theta_full 0.996
_diffrn_measured_fraction_theta_max 0.993
_diffrn_measurement_device_type 'Bruker APEX-II CCD'
_diffrn_measurement_method '\f and \w scans'
_diffrn_radiation_type MoK\a
_diffrn_radiation_wavelength 0.71073
_diffrn_reflns_av_R_equivalents 0.1771
_diffrn_reflns_av_unetI/netI 0.2831
_diffrn_reflns_Laue_measured_fraction_full 0.996
_diffrn_reflns_Laue_measured_fraction_max 0.993
_diffrn_reflns_limit_h_max 20
_diffrn_reflns_limit_h_min -20
_diffrn_reflns_limit_k_max 33
_diffrn_reflns_limit_k_min -33
_diffrn_reflns_limit_l_max 59
_diffrn_reflns_limit_l_min -59
_diffrn_reflns_number 181019
_diffrn_reflns_point_group_measured_fraction_full 0.996
_diffrn_reflns_point_group_measured_fraction_max 0.993
_diffrn_reflns_theta_full 25.242
_diffrn_reflns_theta_max 25.999
_diffrn_reflns_theta_min 1.259
_diffrn_source 'fine-focus sealed tube'
_exptl_absorpt_coefficient_mu 0.488
_exptl_absorpt_correction_T_max 0.7457
_exptl_absorpt_correction_T_min 0.5350
_exptl_absorpt_correction_type multi-scan
_exptl_absorpt_process_details SADABS
_exptl_crystal_colour green
_exptl_crystal_density_diffrn 0.800
_exptl_crystal_description needle
_exptl_crystal_F_000 5280
_exptl_crystal_size_max 0.600
_exptl_crystal_size_mid 0.210
_exptl_crystal_size_min 0.170
_refine_diff_density_max 1.153
_refine_diff_density_min -1.232
_refine_diff_density_rms 0.077
_refine_ls_extinction_method none
_refine_ls_goodness_of_fit_ref 0.819
_refine_ls_hydrogen_treatment constr
_refine_ls_matrix_type full
_refine_ls_number_parameters 1610
_refine_ls_number_reflns 41682
_refine_ls_number_restraints 1527
_refine_ls_restrained_S_all 0.827
_refine_ls_R_factor_all 0.1939
_refine_ls_R_factor_gt 0.0836
_refine_ls_shift/su_max 0.001
_refine_ls_shift/su_mean 0.000
_refine_ls_structure_factor_coef Fsqd
_refine_ls_weighting_details 'w=1/[\s^2^(Fo^2^)+(0.0664P)^2^] where P=(Fo^2^+2Fc^2^)/3'
_refine_ls_weighting_scheme calc
_refine_ls_wR_factor_gt 0.1800
_refine_ls_wR_factor_ref 0.2066
_reflns_Friedel_coverage 0.000
_reflns_number_gt 13799
_reflns_number_total 41682
_reflns_threshold_expression 'I > 2\s(I)'
_cod_data_source_file CIFs_R1.cif
_cod_data_source_block 3
_cod_depositor_comments
;
The following automatic conversions were performed:

data item '_exptl_absorpt_correction_type' value 'MULTI-SCAN' was
changed to 'multi-scan' in accordance with the
/home/data/users/saulius/crontab/automatic-downloads/current/MDPI/lib/dictionaries/cif_core.dic
dictionary named 'cif_core.dic' version 2.4.2 last updated on
2011-04-26.

Automatic conversion script
Id: cif_fix_values 8170 2020-07-09 18:12:32Z antanas 
;
_cod_original_sg_symbol_H-M 'P 21/c'
_cod_database_code 1569805
_shelx_shelxl_version_number 2018/3
_shelx_space_group_comment
;
The symmetry employed for this shelxl refinement is uniquely defined
by the following loop, which should always be used as a source of
symmetry information in preference to the above space-group names.
They are only intended as comments.
;
_shelx_estimated_absorpt_t_min 0.758
_shelx_estimated_absorpt_t_max 0.922

loop_
_space_group_symop_operation_xyz
'x, y, z'
'-x, y+1/2, -z+1/2'
'-x, -y, -z'
'x, -y-1/2, z-1/2'

loop_
_atom_site_label
_atom_site_type_symbol
_atom_site_fract_x
_atom_site_fract_y
_atom_site_fract_z
_atom_site_U_iso_or_equiv
_atom_site_adp_type
_atom_site_occupancy
_atom_site_site_symmetry_order
_atom_site_calc_flag
_atom_site_refinement_flags_posn
_atom_site_refinement_flags_adp
_atom_site_refinement_flags_occupancy
_atom_site_disorder_assembly
_atom_site_disorder_group
Zn1 Zn 0.19708(5) 0.62520(2) 0.47227(2) 0.0512(2) Uani 1 1 d . . . . .
Zn2 Zn -0.37016(4) 0.12520(2) 0.35150(2) 0.04351(19) Uani 1 1 d . . . . .
Zn3 Zn 0.26748(4) 0.62499(2) 0.31301(2) 0.03330(17) Uani 1 1 d . . . . .
Zn4 Zn 1.23739(4) 0.93117(2) 0.19717(2) 0.03627(18) Uani 1 1 d . . . . .
O1 O 0.1930(3) 0.56358(12) 0.45216(8) 0.0535(11) Uani 1 1 d . . . . .
O2 O 0.0907(3) 0.58364(14) 0.41853(9) 0.0748(15) Uani 1 1 d . . . . .
O3 O 0.5833(7) 0.2003(4) 0.3921(2) 0.253(5) Uani 1 1 d . U . . .
O4 O 0.5290(3) 0.16018(13) 0.35767(8) 0.0623(13) Uani 1 1 d . . . . .
O5 O -0.2632(3) 0.15575(13) 0.35424(9) 0.0585(12) Uani 1 1 d . . . . .
O6 O -0.3049(3) 0.20943(11) 0.31997(8) 0.0475(11) Uani 1 1 d . . . . .
O7 O 0.0885(3) 0.65331(13) 0.46974(8) 0.0585(12) Uani 1 1 d . . . . .
O8 O 0.1361(3) 0.71209(14) 0.49850(9) 0.0748(14) Uani 1 1 d . . . . .
O9 O -0.7019(3) 0.65943(15) 0.46614(11) 0.0815(16) Uani 1 1 d . . . . .
O10 O -0.7660(4) 0.7116(2) 0.43634(15) 0.133(3) Uani 1 1 d . . . . .
O11 O -0.3596(3) 1.06373(13) 0.37165(9) 0.0708(15) Uani 1 1 d . . . . .
O12 O -0.2461(6) 1.0836(2) 0.40165(16) 0.195(4) Uani 1 1 d . U . . .
O13 O 0.3701(2) 0.66051(11) 0.30845(7) 0.0342(9) Uani 1 1 d . . . . .
O14 O 0.3196(2) 0.69354(12) 0.26742(7) 0.0415(10) Uani 1 1 d . . . . .
O15 O 1.1606(2) 0.65683(11) 0.30457(7) 0.0400(10) Uani 1 1 d . . . . .
O16 O 1.2172(3) 0.72040(12) 0.32775(9) 0.0551(12) Uani 1 1 d . . . . .
O17 O 0.8039(3) 1.03747(12) 0.18763(9) 0.0597(13) Uani 1 1 d . . . . .
O18 O 0.7252(3) 1.07324(11) 0.21402(8) 0.0516(11) Uani 1 1 d . . . . .
O19 O 1.1361(2) 0.89524(13) 0.19827(9) 0.0500(11) Uani 1 1 d . . . . .
O20 O 1.1594(3) 0.88065(13) 0.24354(9) 0.0660(13) Uani 1 1 d . . . . .
O21 O 0.7619(3) 0.49254(11) 0.28326(8) 0.0476(11) Uani 1 1 d . . . . .
O22 O 0.6937(3) 0.46500(13) 0.24331(8) 0.0646(14) Uani 1 1 d . . . . .
O23 O 0.3452(2) 0.90042(12) 0.20363(8) 0.0469(10) Uani 1 1 d . . . . .
O24 O 0.2988(3) 0.85362(13) 0.16771(10) 0.0696(14) Uani 1 1 d . . . . .
N1 N 0.2408(3) 0.60074(16) 0.51148(10) 0.0489(13) Uani 1 1 d . . . . .
N2 N 0.5890(3) 0.40269(14) 0.81268(9) 0.0386(12) Uani 1 1 d . . . . .
N3 N 0.3004(3) 0.61141(14) 0.35463(9) 0.0406(12) Uani 1 1 d . . . . .
N4 N 1.1998(3) 0.95465(14) 0.15738(9) 0.0381(12) Uani 1 1 d . . . . .
C1 C 0.2855(5) 0.5603(2) 0.51346(14) 0.079(2) Uani 1 1 d . . . . .
H1A H 0.290638 0.541675 0.497087 0.095 Uiso 1 1 calc R U . . .
C2 C 0.3250(5) 0.5448(2) 0.53928(13) 0.075(2) Uani 1 1 d . . . . .
H2A H 0.363055 0.518487 0.539824 0.090 Uiso 1 1 calc R U . . .
C3 C 0.3110(4) 0.5661(2) 0.56381(13) 0.0597(19) Uani 1 1 d . . . . .
C4 C 0.2578(4) 0.6059(2) 0.56046(14) 0.0607(19) Uani 1 1 d . . . . .
H4A H 0.244116 0.622724 0.576529 0.073 Uiso 1 1 calc R U . . .
C5 C 0.2256(4) 0.6209(2) 0.53467(12) 0.0577(18) Uani 1 1 d . . . . .
H5A H 0.189340 0.648106 0.533398 0.069 Uiso 1 1 calc R U . . .
C6 C 0.3431(4) 0.5520(2) 0.59178(13) 0.0576(18) Uani 1 1 d . . . . .
H6A H 0.330361 0.571775 0.606868 0.069 Uiso 1 1 calc R U . . .
C7 C 0.3906(4) 0.5119(2) 0.59793(13) 0.0644(19) Uani 1 1 d . . . . .
H7A H 0.404008 0.492366 0.582822 0.077 Uiso 1 1 calc R U . . .
C8 C 0.4237(5) 0.4966(2) 0.62754(14) 0.065(2) Uani 1 1 d . . . . .
C9 C 0.4692(5) 0.4547(2) 0.63143(15) 0.078(2) Uani 1 1 d . U . . .
H9A H 0.482230 0.436674 0.615672 0.094 Uiso 1 1 calc R U . . .
C10 C 0.4955(5) 0.4390(2) 0.65746(14) 0.079(2) Uani 1 1 d . . . . .
H10G H 0.528762 0.410506 0.659224 0.095 Uiso 1 1 calc R U . . .
C11 C 0.4784(4) 0.4607(2) 0.68171(13) 0.0561(18) Uani 1 1 d . . . . .
C12 C 0.4277(4) 0.5042(2) 0.67752(13) 0.0565(18) Uani 1 1 d . . . . .
H12E H 0.411367 0.520808 0.693274 0.068 Uiso 1 1 calc R U . . .
C13 C 0.4044(4) 0.52079(19) 0.65217(13) 0.0481(16) Uani 1 1 d . . . . .
H13G H 0.373379 0.550140 0.650102 0.058 Uiso 1 1 calc R U . . .
C14 C 0.5036(4) 0.4434(2) 0.70880(13) 0.0540(18) Uani 1 1 d . . . . .
H14D H 0.533593 0.413662 0.709383 0.065 Uiso 1 1 calc R U . . .
C15 C 0.4935(4) 0.46048(18) 0.73322(12) 0.0421(15) Uani 1 1 d . . . . .
H15A H 0.462375 0.489717 0.733127 0.050 Uiso 1 1 calc R U . . .
C16 C 0.5230(4) 0.44133(17) 0.76036(13) 0.0437(15) Uani 1 1 d . . . . .
C17 C 0.5418(4) 0.39044(19) 0.76421(13) 0.0558(18) Uani 1 1 d . . . . .
H17A H 0.531986 0.368758 0.748739 0.067 Uiso 1 1 calc R U . . .
C18 C 0.5744(4) 0.3726(2) 0.79057(13) 0.0577(17) Uani 1 1 d . . . . .
H18A H 0.586393 0.338907 0.792861 0.069 Uiso 1 1 calc R U . . .
C19 C 0.5691(4) 0.44972(19) 0.80851(12) 0.0437(15) Uani 1 1 d . . . . .
H19A H 0.579286 0.471157 0.824083 0.052 Uiso 1 1 calc R U . . .
C20 C 0.5366(4) 0.4682(2) 0.78446(12) 0.0470(16) Uani 1 1 d . . . . .
H20A H 0.521840 0.501718 0.783754 0.056 Uiso 1 1 calc R U . . .
C21 C 0.1446(5) 0.5543(2) 0.43105(13) 0.0543(18) Uani 1 1 d . . . . .
C22 C 0.1404(4) 0.50338(19) 0.41981(12) 0.0426(15) Uani 1 1 d . . . . .
C23 C 0.1905(4) 0.46859(19) 0.43378(12) 0.0481(16) Uani 1 1 d . . . . .
H23A H 0.226368 0.477501 0.450134 0.058 Uiso 1 1 calc R U . . .
C24 C 0.1898(4) 0.42089(19) 0.42448(12) 0.0500(16) Uani 1 1 d . . . . .
H24A H 0.223460 0.397176 0.434813 0.060 Uiso 1 1 calc R U . . .
C25 C 0.1403(4) 0.4077(2) 0.40023(12) 0.0470(16) Uani 1 1 d . . . . .
C26 C 0.0959(4) 0.44276(19) 0.38606(13) 0.0573(18) Uani 1 1 d . . . . .
H26A H 0.063423 0.434406 0.368893 0.069 Uiso 1 1 calc R U . . .
C27 C 0.0948(4) 0.4909(2) 0.39519(13) 0.0570(18) Uani 1 1 d . . . . .
H27A H 0.062612 0.514694 0.384363 0.068 Uiso 1 1 calc R U . . .
C28 C 0.1390(4) 0.35807(19) 0.38992(11) 0.0405(14) Uani 1 1 d . . . . .
C29 C 0.2124(4) 0.3310(2) 0.39051(12) 0.0541(17) Uani 1 1 d . . . . .
H29A H 0.263775 0.345399 0.397627 0.065 Uiso 1 1 calc R U . . .
C30 C 0.2102(4) 0.2820(2) 0.38048(12) 0.0541(16) Uani 1 1 d . . . . .
C31 C 0.1367(4) 0.2614(2) 0.37136(12) 0.0494(16) Uani 1 1 d . . . . .
H31A H 0.136155 0.228931 0.364555 0.059 Uiso 1 1 calc R U . . .
C32 C 0.0613(4) 0.28541(17) 0.37142(11) 0.0368(14) Uani 1 1 d . . . . .
C33 C 0.0664(4) 0.33378(17) 0.38044(10) 0.0361(13) Uani 1 1 d . . . . .
H33A H 0.016085 0.351394 0.380044 0.043 Uiso 1 1 calc R U . . .
C34 C 0.2933(3) 0.25858(17) 0.38026(10) 0.071(2) Uani 1 1 d G . . . .
C35 C 0.3635(4) 0.27295(15) 0.39782(10) 0.127(3) Uani 1 1 d G U . . .
H35 H 0.360420 0.299077 0.410603 0.152 Uiso 1 1 calc R U . . .
C36 C 0.4382(3) 0.24908(18) 0.39667(10) 0.112(3) Uani 1 1 d DG U . . .
H36 H 0.486106 0.258904 0.408674 0.135 Uiso 1 1 calc R U . . .
C37 C 0.4426(3) 0.21085(17) 0.37797(10) 0.087(2) Uani 1 1 d DG . . . .
C38 C 0.3725(3) 0.19648(16) 0.36041(9) 0.089(3) Uani 1 1 d DG . . . .
H38 H 0.375561 0.170354 0.347624 0.107 Uiso 1 1 calc R U . . .
C39 C 0.2978(3) 0.22035(18) 0.36155(9) 0.089(2) Uani 1 1 d G . . . .
H39 H 0.249873 0.210526 0.349553 0.107 Uiso 1 1 calc R U . . .
C40 C 0.5244(3) 0.1873(3) 0.37537(19) 0.126(3) Uani 1 1 d D U . . .
C41 C -0.0168(4) 0.26210(16) 0.36184(12) 0.0394(14) Uani 1 1 d . . . . .
C42 C -0.0311(4) 0.21241(18) 0.36698(12) 0.0524(17) Uani 1 1 d . . . . .
H42A H 0.013318 0.193106 0.375625 0.063 Uiso 1 1 calc R U . . .
C43 C -0.1052(4) 0.19149(18) 0.36010(13) 0.0490(16) Uani 1 1 d . . . . .
H43A H -0.112187 0.158217 0.364684 0.059 Uiso 1 1 calc R U . . .
C44 C -0.1714(4) 0.21686(17) 0.34658(12) 0.0427(15) Uani 1 1 d . . . . .
C45 C -0.1596(4) 0.26706(17) 0.33964(11) 0.0398(15) Uani 1 1 d . . . . .
H45A H -0.203372 0.284980 0.329441 0.048 Uiso 1 1 calc R U . . .
C46 C -0.0856(4) 0.28874(18) 0.34775(11) 0.0455(16) Uani 1 1 d . . . . .
H46A H -0.079248 0.322405 0.344015 0.055 Uiso 1 1 calc R U . . .
C47 C -0.2551(4) 0.1944(2) 0.33877(14) 0.0496(16) Uani 1 1 d . . . . .
C48 C 0.0809(4) 0.6921(3) 0.48285(16) 0.072(2) Uani 1 1 d D U . . .
C49 C -0.0011(4) 0.7170(2) 0.47627(14) 0.0665(19) Uani 1 1 d D . . . .
C50 C -0.0676(5) 0.6925(2) 0.46324(14) 0.0607(18) Uani 1 1 d . . . . .
H50A H -0.059870 0.659562 0.458160 0.073 Uiso 1 1 calc R U . . .
C51 C -0.1484(5) 0.7129(2) 0.45665(13) 0.0675(19) Uani 1 1 d . . . . .
H51A H -0.193855 0.694111 0.448297 0.081 Uiso 1 1 calc R U . . .
C52 C -0.1568(5) 0.7626(2) 0.46323(14) 0.0611(18) Uani 1 1 d . . . . .
C53 C -0.0920(5) 0.7871(2) 0.47682(15) 0.074(2) Uani 1 1 d . . . . .
H53A H -0.098908 0.820201 0.481804 0.088 Uiso 1 1 calc R U . . .
C54 C -0.0150(5) 0.7649(2) 0.48372(14) 0.070(2) Uani 1 1 d . . . . .
H54A H 0.028896 0.782932 0.493745 0.084 Uiso 1 1 calc R U . . .
C55 C -0.2343(5) 0.7877(2) 0.45467(15) 0.0654(19) Uani 1 1 d . . . . .
C56 C -0.3078(5) 0.7650(2) 0.45589(13) 0.0609(19) Uani 1 1 d . . . . .
H56A H -0.306714 0.732750 0.463086 0.073 Uiso 1 1 calc R U . . .
C57 C -0.3866(5) 0.7866(2) 0.44703(14) 0.068(2) Uani 1 1 d . . . . .
C58 C -0.3793(5) 0.8350(2) 0.43737(15) 0.074(2) Uani 1 1 d . . . . .
H58A H -0.429535 0.851460 0.431076 0.089 Uiso 1 1 calc R U . . .
C59 C -0.3088(5) 0.8604(2) 0.43615(15) 0.066(2) Uani 1 1 d . . . . .
C60 C -0.2358(5) 0.8351(2) 0.44523(14) 0.071(2) Uani 1 1 d . . . . .
H60A H -0.184640 0.851407 0.444855 0.085 Uiso 1 1 calc R U . . .
C61 C -0.4646(5) 0.7639(2) 0.44813(16) 0.078(2) Uani 1 1 d . . . . .
C62 C -0.4766(5) 0.7277(2) 0.46684(18) 0.091(3) Uani 1 1 d . . . . .
H62A H -0.430642 0.716205 0.479212 0.109 Uiso 1 1 calc R U . . .
C63 C -0.5546(6) 0.7072(2) 0.46826(17) 0.085(2) Uani 1 1 d . U . . .
H63A H -0.561249 0.685381 0.483152 0.102 Uiso 1 1 calc R U . . .
C64 C -0.6189(6) 0.7171(2) 0.44975(17) 0.088(3) Uani 1 1 d . . . . .
C65 C -0.6079(6) 0.7487(2) 0.42812(17) 0.095(3) Uani 1 1 d . . . . .
H65A H -0.650813 0.754174 0.413148 0.114 Uiso 1 1 calc R U . . .
C66 C -0.5299(6) 0.7728(3) 0.42899(17) 0.095(2) Uani 1 1 d . U . . .
H66A H -0.524094 0.796656 0.415077 0.114 Uiso 1 1 calc R U . . .
C67 C -0.7032(6) 0.6940(3) 0.4503(2) 0.089(3) Uani 1 1 d . . . . .
C68 C -0.3083(5) 0.9102(2) 0.42581(14) 0.063(2) Uani 1 1 d . . . . .
C69 C -0.3664(5) 0.92357(19) 0.40458(15) 0.080(2) Uani 1 1 d . . . . .
H69A H -0.405592 0.900221 0.396659 0.096 Uiso 1 1 calc R U . . .
C70 C -0.3700(5) 0.9720(2) 0.39388(15) 0.087(3) Uani 1 1 d . . . . .
H70A H -0.413225 0.981647 0.379831 0.104 Uiso 1 1 calc R U . . .
C71 C -0.3104(5) 1.0040(2) 0.40415(14) 0.0675(19) Uani 1 1 d . U . . .
C72 C -0.2501(6) 0.9894(2) 0.42526(16) 0.101(2) Uani 1 1 d . U . . .
H72A H -0.207831 1.011492 0.432529 0.121 Uiso 1 1 calc R U . . .
C73 C -0.2514(5) 0.94254(19) 0.43583(15) 0.088(3) Uani 1 1 d . . . . .
H73A H -0.210310 0.933195 0.450690 0.106 Uiso 1 1 calc R U . . .
C74 C -0.3111(6) 1.0552(2) 0.39123(17) 0.084(3) Uani 1 1 d . . . . .
C75 C 0.2783(4) 0.57170(19) 0.36777(12) 0.0448(15) Uani 1 1 d . . . . .
H75A H 0.239154 0.549943 0.358184 0.054 Uiso 1 1 calc R U . . .
C76 C 0.3104(4) 0.56182(19) 0.39435(13) 0.0524(17) Uani 1 1 d . . . . .
H76A H 0.291019 0.534152 0.403437 0.063 Uiso 1 1 calc R U . . .
C77 C 0.3722(4) 0.59151(19) 0.40916(12) 0.0438(15) Uani 1 1 d . . . . .
C78 C 0.3903(4) 0.63190(17) 0.39608(11) 0.0439(16) Uani 1 1 d . . . . .
H78A H 0.428371 0.654416 0.405536 0.053 Uiso 1 1 calc R U . . .
C79 C 0.3554(4) 0.64186(18) 0.36930(11) 0.0433(15) Uani 1 1 d . . . . .
H79A H 0.370153 0.671148 0.360659 0.052 Uiso 1 1 calc R U . . .
C80 C 0.4177(4) 0.57785(19) 0.43632(11) 0.0456(15) Uani 1 1 d . . . . .
H80A H 0.451545 0.601793 0.446366 0.055 Uiso 1 1 calc R U . . .
C81 C 0.4143(4) 0.5337(2) 0.44775(12) 0.0541(17) Uani 1 1 d . . . . .
H81A H 0.379873 0.510587 0.437200 0.065 Uiso 1 1 calc R U . . .
C82 C 0.4574(4) 0.5165(2) 0.47467(13) 0.0585(18) Uani 1 1 d . . . . .
C83 C 0.4566(5) 0.4695(2) 0.48168(13) 0.068(2) Uani 1 1 d . . . . .
H83 H 0.427007 0.447647 0.468792 0.081 Uiso 1 1 calc R U . . .
C84 C 0.5039(5) 0.5493(2) 0.49353(12) 0.067(2) Uani 1 1 d . . . . .
H84 H 0.507560 0.582932 0.489199 0.080 Uiso 1 1 calc R U . . .
C85 C 0.3745(4) 0.68792(17) 0.28715(12) 0.0334(13) Uani 1 1 d . . . . .
C86 C 0.4580(4) 0.71266(16) 0.28743(11) 0.0339(13) Uani 1 1 d . U . . .
C87 C 0.5167(4) 0.71082(19) 0.31031(11) 0.0438(15) Uani 1 1 d . U . . .
H87A H 0.506408 0.692304 0.326206 0.053 Uiso 1 1 calc R U . . .
C88 C 0.5912(4) 0.73550(19) 0.31084(11) 0.0457(16) Uani 1 1 d . U . . .
H88A H 0.631011 0.733948 0.327063 0.055 Uiso 1 1 calc R U . . .
C89 C 0.6073(3) 0.76169(16) 0.28837(11) 0.0321(13) Uani 1 1 d . U . . .
C90 C 0.5484(4) 0.76430(17) 0.26489(11) 0.0352(13) Uani 1 1 d . U . . .
H90A H 0.559108 0.782720 0.249013 0.042 Uiso 1 1 calc R U . . .
C91 C 0.4740(4) 0.74002(18) 0.26467(11) 0.0384(14) Uani 1 1 d . U . . .
H91A H 0.433500 0.742222 0.248666 0.046 Uiso 1 1 calc R U . . .
C92 C 0.6868(4) 0.78887(17) 0.28701(11) 0.0358(13) Uani 1 1 d . U . . .
C93 C 0.7615(4) 0.76850(17) 0.29675(11) 0.0362(14) Uani 1 1 d . . . . .
H93A H 0.762106 0.737303 0.305319 0.043 Uiso 1 1 calc R U . . .
C94 C 0.8342(4) 0.79052(16) 0.29476(11) 0.0341(14) Uani 1 1 d . . . . .
C95 C 0.8320(4) 0.83596(16) 0.28139(10) 0.0343(13) Uani 1 1 d . U . . .
H95A H 0.882502 0.851555 0.278812 0.041 Uiso 1 1 calc R U . . .
C96 C 0.7575(4) 0.85879(16) 0.27178(10) 0.0324(13) Uani 1 1 d . . . . .
C97 C 0.6845(4) 0.83422(16) 0.27484(10) 0.0358(14) Uani 1 1 d . . . . .
H97A H 0.632772 0.848907 0.268468 0.043 Uiso 1 1 calc R U . . .
C98 C 0.9170(3) 0.76566(17) 0.30351(11) 0.0323(13) Uani 1 1 d . . . . .
C99 C 0.9259(4) 0.71683(17) 0.30008(12) 0.0472(16) Uani 1 1 d . . . . .
H99A H 0.878530 0.697089 0.295042 0.057 Uiso 1 1 calc R U . . .
C100 C 1.0018(4) 0.69625(18) 0.30381(12) 0.0467(16) Uani 1 1 d . . . . .
H10C H 1.006265 0.662114 0.301156 0.056 Uiso 1 1 calc R U . . .
C101 C 1.0715(4) 0.72213(17) 0.31114(10) 0.0336(13) Uani 1 1 d . . . . .
C102 C 1.0626(4) 0.77082(17) 0.31604(12) 0.0455(16) Uani 1 1 d . . . . .
H10A H 1.110126 0.789424 0.322729 0.055 Uiso 1 1 calc R U . . .
C103 C 0.9871(4) 0.79370(19) 0.31160(12) 0.0447(15) Uani 1 1 d . . . . .
H10B H 0.982832 0.827905 0.314001 0.054 Uiso 1 1 calc R U . . .
C104 C 1.1575(4) 0.69876(19) 0.31510(11) 0.0389(14) Uani 1 1 d . . . . .
C105 C 0.7594(4) 0.90576(17) 0.25722(11) 0.0367(14) Uani 1 1 d . . . . .
C106 C 0.8188(4) 0.91163(17) 0.23757(11) 0.0440(16) Uani 1 1 d . . . . .
H10F H 0.857800 0.886566 0.235566 0.053 Uiso 1 1 calc R U . . .
C107 C 0.8191(4) 0.95485(17) 0.22122(12) 0.0451(16) Uani 1 1 d . . . . .
H10E H 0.857001 0.958759 0.207905 0.054 Uiso 1 1 calc R U . . .
C108 C 0.7628(4) 0.99100(17) 0.22526(12) 0.0443(15) Uani 1 1 d . . . . .
C109 C 0.7023(4) 0.98383(18) 0.24367(12) 0.0486(16) Uani 1 1 d . . . . .
H10D H 0.662112 1.008354 0.245322 0.058 Uiso 1 1 calc R U . . .
C110 C 0.7013(4) 0.94213(16) 0.25900(12) 0.0483(17) Uani 1 1 d . . . . .
H11B H 0.660121 0.937913 0.271116 0.058 Uiso 1 1 calc R U . . .
C111 C 0.7640(4) 1.03627(16) 0.20772(12) 0.0363(14) Uani 1 1 d . . . . .
C112 C 1.1906(4) 1.00312(16) 0.15083(12) 0.0446(16) Uani 1 1 d . . . . .
H11C H 1.207094 1.026799 0.164842 0.053 Uiso 1 1 calc R U . . .
C113 C 1.1586(4) 1.01793(19) 0.12503(12) 0.0553(19) Uani 1 1 d . . . . .
H11F H 1.159699 1.051555 0.120428 0.066 Uiso 1 1 calc R U . . .
C114 C 1.1233(4) 0.98412(19) 0.10455(11) 0.0437(15) Uani 1 1 d . . . . .
C115 C 1.1292(4) 0.9358(2) 0.11186(12) 0.0519(17) Uani 1 1 d . . . . .
H11D H 1.106859 0.911569 0.098957 0.062 Uiso 1 1 calc R U . . .
C116 C 1.1680(4) 0.92236(19) 0.13829(12) 0.0507(17) Uani 1 1 d . . . . .
H11E H 1.171950 0.888723 0.142881 0.061 Uiso 1 1 calc R U . . .
C117 C 1.0854(4) 0.9999(2) 0.07738(12) 0.0571(18) Uani 1 1 d . . . . .
H11G H 1.071111 1.033362 0.075603 0.069 Uiso 1 1 calc R U . . .
C118 C 1.0686(5) 0.9733(2) 0.05495(13) 0.068(2) Uani 1 1 d . . . . .
H11A H 1.082392 0.939768 0.057231 0.082 Uiso 1 1 calc R U . . .
C119 C 1.0324(4) 0.9869(2) 0.02749(12) 0.0501(16) Uani 1 1 d . . . . .
C120 C 0.9992(4) 1.0338(2) 0.02188(13) 0.0535(17) Uani 1 1 d . . . . .
H120 H 0.996821 1.055992 0.036909 0.064 Uiso 1 1 calc R U . . .
C121 C 1.0298(4) 0.9523(2) 0.00495(12) 0.0595(19) Uani 1 1 d . . . . .
H121 H 1.048164 0.919829 0.008646 0.071 Uiso 1 1 calc R U . . .
C122 C 1.1204(4) 0.87787(19) 0.22017(14) 0.0423(15) Uani 1 1 d . . . . .
C123 C 1.0401(4) 0.84879(17) 0.21736(11) 0.0389(14) Uani 1 1 d . . . . .
C124 C 0.9808(4) 0.85760(17) 0.19517(11) 0.0365(14) Uani 1 1 d . . . . .
H12A H 0.989498 0.881649 0.181629 0.044 Uiso 1 1 calc R U . . .
C125 C 0.9075(4) 0.83088(16) 0.19262(10) 0.0316(13) Uani 1 1 d . . . . .
H12B H 0.864869 0.837776 0.177762 0.038 Uiso 1 1 calc R U . . .
C126 C 0.8966(4) 0.79414(16) 0.21178(10) 0.0330(13) Uani 1 1 d . . . . .
C127 C 0.9563(4) 0.78659(17) 0.23400(12) 0.0426(15) Uani 1 1 d . . . . .
H12C H 0.947680 0.763041 0.247811 0.051 Uiso 1 1 calc R U . . .
C128 C 1.0274(4) 0.81218(19) 0.23653(12) 0.0497(16) Uani 1 1 d . . . . .
H12D H 1.069418 0.805219 0.251558 0.060 Uiso 1 1 calc R U . . .
C129 C 0.8154(4) 0.76685(16) 0.21007(11) 0.0368(14) Uani 1 1 d . . . . .
C130 C 0.7421(4) 0.79158(19) 0.20254(11) 0.0399(14) Uani 1 1 d . . . . .
H13A H 0.743290 0.825022 0.197547 0.048 Uiso 1 1 calc R U . . .
C131 C 0.6660(4) 0.76766(17) 0.20222(11) 0.0395(14) Uani 1 1 d . . . . .
C132 C 0.6661(4) 0.71860(16) 0.20947(12) 0.0499(17) Uani 1 1 d . . . . .
H13F H 0.615497 0.701212 0.208565 0.060 Uiso 1 1 calc R U . . .
C133 C 0.7388(4) 0.69571(16) 0.21784(12) 0.0464(16) Uani 1 1 d . . . . .
C134 C 0.8163(4) 0.71897(16) 0.21761(11) 0.0456(16) Uani 1 1 d . . . . .
H13B H 0.866787 0.701921 0.222507 0.055 Uiso 1 1 calc R U . . .
C135 C 0.5887(4) 0.79367(17) 0.19723(11) 0.0384(14) Uani 1 1 d . . . . .
C136 C 0.5816(4) 0.84261(17) 0.20496(10) 0.0346(13) Uani 1 1 d . U . . .
H13D H 0.629888 0.859499 0.212785 0.042 Uiso 1 1 calc R U . . .
C137 C 0.5067(4) 0.86738(18) 0.20163(11) 0.0432(15) Uani 1 1 d . . . . .
H13C H 0.503356 0.900492 0.207103 0.052 Uiso 1 1 calc R U . . .
C138 C 0.4352(3) 0.84152(19) 0.18975(11) 0.0440(15) Uani 1 1 d D . . . .
C139 C 0.4419(4) 0.79380(18) 0.18084(11) 0.0403(14) Uani 1 1 d . . . . .
H13E H 0.394836 0.777288 0.171715 0.048 Uiso 1 1 calc R U . . .
C140 C 0.5156(4) 0.77095(16) 0.18518(11) 0.0394(15) Uani 1 1 d . . . . .
H14C H 0.518175 0.737746 0.179810 0.047 Uiso 1 1 calc R U . . .
C141 C 0.3521(3) 0.86580(17) 0.18561(13) 0.0449(15) Uani 1 1 d D . . . .
C142 C 0.7417(4) 0.64204(17) 0.22601(12) 0.0459(16) Uani 1 1 d . . . . .
C143 C 0.6827(4) 0.6082(2) 0.21218(13) 0.0586(18) Uani 1 1 d . . . . .
H14F H 0.645825 0.617769 0.196209 0.070 Uiso 1 1 calc R U . . .
C144 C 0.6812(4) 0.56177(19) 0.22270(13) 0.0533(17) Uani 1 1 d . . . . .
H14A H 0.641869 0.539413 0.213744 0.064 Uiso 1 1 calc R U . . .
C145 C 0.7336(4) 0.54613(18) 0.24551(12) 0.0468(16) Uani 1 1 d . . . . .
C146 C 0.7945(5) 0.5777(2) 0.25779(15) 0.079(2) Uani 1 1 d . . . . .
H14E H 0.833442 0.567290 0.272998 0.095 Uiso 1 1 calc R U . . .
C147 C 0.7972(5) 0.6271(2) 0.24686(15) 0.082(2) Uani 1 1 d . . . . .
H14B H 0.839118 0.648880 0.254752 0.099 Uiso 1 1 calc R U . . .
C148 C 0.7306(4) 0.49696(17) 0.25823(14) 0.0451(16) Uani 1 1 d . . . . .

loop_
_atom_site_aniso_label
_atom_site_aniso_U_11
_atom_site_aniso_U_22
_atom_site_aniso_U_33
_atom_site_aniso_U_23
_atom_site_aniso_U_13
_atom_site_aniso_U_12
Zn1 0.0440(6) 0.0492(4) 0.0597(4) 0.0020(3) 0.0041(4) -0.0007(4)
Zn2 0.0268(5) 0.0369(3) 0.0656(4) 0.0068(3) 0.0009(4) 0.0010(4)
Zn3 0.0222(4) 0.0263(3) 0.0501(4) 0.0035(3) -0.0002(3) 0.0003(3)
Zn4 0.0245(5) 0.0291(3) 0.0544(4) 0.0014(3) 0.0018(3) -0.0018(3)
O1 0.043(3) 0.050(2) 0.066(3) -0.018(2) 0.000(2) -0.001(2)
O2 0.092(5) 0.051(2) 0.075(3) -0.005(2) -0.012(3) -0.018(3)
O3 0.185(7) 0.296(8) 0.261(8) -0.084(6) -0.041(6) 0.037(7)
O4 0.064(4) 0.056(2) 0.070(3) 0.010(2) 0.017(3) 0.034(2)
O5 0.033(3) 0.044(2) 0.096(3) 0.002(2) 0.003(2) -0.006(2)
O6 0.034(3) 0.0308(19) 0.075(3) -0.0048(18) -0.003(2) 0.0017(19)
O7 0.038(3) 0.055(2) 0.081(3) 0.002(2) -0.001(2) 0.011(2)
O8 0.073(4) 0.065(3) 0.085(3) 0.003(2) 0.002(3) 0.020(3)
O9 0.076(4) 0.049(3) 0.131(4) -0.010(3) 0.061(3) -0.025(3)
O10 0.069(5) 0.160(6) 0.165(6) 0.030(4) 0.001(4) -0.049(5)
O11 0.079(4) 0.054(2) 0.071(3) 0.027(2) -0.025(3) -0.011(3)
O12 0.230(8) 0.111(4) 0.212(6) 0.080(4) -0.100(5) -0.036(4)
O13 0.021(3) 0.0334(18) 0.045(2) -0.0015(15) -0.0051(19) -0.0046(17)
O14 0.024(3) 0.050(2) 0.046(2) 0.0125(18) -0.0128(19) -0.007(2)
O15 0.028(3) 0.0323(18) 0.059(2) 0.0012(17) 0.004(2) 0.0095(18)
O16 0.029(3) 0.038(2) 0.094(3) 0.002(2) -0.009(2) 0.009(2)
O17 0.064(4) 0.041(2) 0.076(3) 0.017(2) 0.014(3) 0.005(2)
O18 0.043(3) 0.0200(17) 0.089(3) 0.0138(18) -0.003(2) 0.0003(19)
O19 0.023(3) 0.053(2) 0.073(3) 0.001(2) 0.003(2) -0.014(2)
O20 0.064(4) 0.050(2) 0.081(3) 0.008(2) 0.001(3) -0.034(2)
O21 0.060(4) 0.0293(18) 0.050(2) 0.0011(17) -0.007(2) -0.009(2)
O22 0.077(4) 0.040(2) 0.070(3) 0.0043(19) -0.015(3) -0.011(2)
O23 0.017(3) 0.038(2) 0.084(3) -0.0047(19) -0.001(2) 0.0062(19)
O24 0.038(3) 0.047(2) 0.111(4) -0.023(2) -0.041(3) 0.013(2)
N1 0.042(4) 0.041(3) 0.063(3) -0.005(2) 0.005(3) 0.001(3)
N2 0.026(3) 0.036(2) 0.052(3) -0.008(2) 0.001(2) 0.003(2)
N3 0.023(3) 0.040(2) 0.061(3) 0.013(2) 0.014(2) 0.007(2)
N4 0.035(4) 0.036(2) 0.046(3) 0.0036(19) 0.012(2) -0.009(2)
C1 0.116(8) 0.067(4) 0.052(4) -0.012(3) -0.001(4) 0.009(4)
C2 0.085(7) 0.086(5) 0.052(4) -0.013(3) 0.002(4) 0.024(4)
C3 0.058(5) 0.068(4) 0.055(3) 0.014(3) 0.016(4) 0.016(4)
C4 0.054(5) 0.056(4) 0.072(4) -0.002(3) 0.004(4) 0.013(3)
C5 0.064(6) 0.053(3) 0.053(3) 0.000(3) -0.007(4) -0.008(4)
C6 0.041(5) 0.076(4) 0.056(4) 0.001(3) 0.008(3) 0.017(4)
C7 0.051(5) 0.073(4) 0.068(4) 0.005(3) 0.001(4) 0.004(4)
C8 0.062(6) 0.060(4) 0.071(4) 0.017(3) 0.006(4) 0.019(4)
C9 0.083(4) 0.080(3) 0.073(3) 0.002(3) 0.012(3) 0.040(3)
C10 0.082(7) 0.093(5) 0.062(4) 0.000(4) 0.007(4) 0.053(5)
C11 0.042(5) 0.059(4) 0.062(3) -0.012(3) -0.014(4) 0.012(3)
C12 0.045(5) 0.066(4) 0.060(4) 0.001(3) 0.013(4) 0.012(3)
C13 0.036(5) 0.038(3) 0.068(4) 0.001(3) -0.001(3) 0.006(3)
C14 0.044(5) 0.058(4) 0.060(3) -0.010(3) 0.005(4) 0.020(3)
C15 0.021(4) 0.035(3) 0.066(3) -0.010(3) -0.011(3) 0.003(3)
C16 0.025(4) 0.033(3) 0.071(3) 0.000(2) -0.005(3) -0.008(3)
C17 0.051(5) 0.047(3) 0.066(4) -0.010(3) -0.001(4) 0.002(3)
C18 0.047(5) 0.054(3) 0.071(4) -0.006(3) 0.008(4) 0.006(4)
C19 0.027(4) 0.045(3) 0.060(4) -0.010(3) 0.006(3) 0.006(3)
C20 0.034(4) 0.044(3) 0.066(4) 0.006(3) 0.018(3) 0.004(3)
C21 0.066(6) 0.049(3) 0.048(4) -0.003(3) 0.007(3) -0.011(3)
C22 0.025(4) 0.052(3) 0.052(3) 0.001(3) 0.008(3) -0.018(3)
C23 0.033(4) 0.055(3) 0.057(4) -0.003(3) 0.010(3) -0.022(3)
C24 0.045(5) 0.047(3) 0.059(4) 0.004(3) 0.010(3) -0.003(3)
C25 0.039(5) 0.050(3) 0.049(4) -0.002(3) -0.006(3) -0.005(3)
C26 0.044(5) 0.049(3) 0.076(4) 0.000(3) -0.004(4) -0.014(3)
C27 0.044(5) 0.060(3) 0.065(4) 0.004(3) 0.001(3) -0.020(3)
C28 0.027(4) 0.049(3) 0.046(3) 0.001(3) 0.003(3) 0.001(3)
C29 0.026(4) 0.062(3) 0.075(4) 0.001(3) 0.008(4) -0.004(3)
C30 0.038(4) 0.075(4) 0.046(4) 0.016(3) -0.006(3) 0.003(3)
C31 0.033(4) 0.045(3) 0.068(4) 0.004(3) 0.000(4) 0.001(3)
C32 0.025(3) 0.030(3) 0.054(4) 0.002(2) 0.001(3) 0.004(2)
C33 0.022(3) 0.037(3) 0.050(3) 0.009(2) 0.006(3) 0.006(2)
C34 0.066(5) 0.090(5) 0.054(4) 0.001(3) -0.007(4) 0.033(4)
C35 0.104(5) 0.127(5) 0.144(5) -0.027(4) -0.007(4) 0.009(4)
C36 0.088(4) 0.108(4) 0.135(5) -0.030(3) -0.008(4) 0.003(4)
C37 0.062(5) 0.122(6) 0.081(5) -0.024(4) 0.022(4) 0.006(5)
C38 0.048(5) 0.143(7) 0.076(5) -0.045(5) 0.008(4) 0.013(5)
C39 0.059(6) 0.107(6) 0.099(6) -0.024(4) 0.002(5) 0.017(5)
C40 0.111(5) 0.136(5) 0.129(5) -0.014(4) 0.014(4) 0.021(4)
C41 0.024(3) 0.023(2) 0.070(4) -0.006(2) 0.001(3) 0.006(2)
C42 0.034(4) 0.035(3) 0.085(5) 0.008(3) -0.005(4) 0.004(3)
C43 0.026(4) 0.027(3) 0.093(5) 0.003(3) -0.001(3) 0.002(3)
C44 0.037(4) 0.028(3) 0.063(4) 0.000(3) 0.006(3) -0.002(3)
C45 0.032(4) 0.036(3) 0.049(3) 0.001(2) -0.004(3) -0.008(3)
C46 0.036(4) 0.029(3) 0.067(4) 0.000(3) -0.010(3) -0.003(3)
C47 0.030(4) 0.045(3) 0.075(4) -0.005(3) 0.009(3) 0.011(3)
C48 0.072(2) 0.073(2) 0.072(2) 0.0015(10) 0.0097(10) 0.0008(10)
C49 0.065(5) 0.057(4) 0.078(5) 0.019(3) 0.011(4) 0.004(3)
C50 0.058(5) 0.032(3) 0.093(5) 0.015(3) 0.013(4) 0.001(3)
C51 0.062(5) 0.066(4) 0.074(5) 0.001(3) 0.006(4) 0.004(4)
C52 0.047(4) 0.056(3) 0.078(5) 0.024(3) 0.001(4) 0.003(3)
C53 0.052(5) 0.056(4) 0.109(6) 0.012(4) -0.009(4) 0.000(3)
C54 0.065(5) 0.049(3) 0.090(5) 0.009(3) -0.019(4) -0.001(3)
C55 0.041(4) 0.044(3) 0.107(5) 0.017(3) -0.003(4) 0.000(3)
C56 0.049(4) 0.040(3) 0.095(5) 0.029(3) 0.014(4) 0.008(3)
C57 0.039(4) 0.067(4) 0.094(5) 0.033(4) -0.003(4) 0.007(3)
C58 0.036(5) 0.062(4) 0.120(6) 0.031(4) -0.008(5) 0.005(3)
C59 0.036(4) 0.046(3) 0.110(5) 0.027(3) -0.019(4) 0.002(3)
C60 0.045(5) 0.048(3) 0.119(6) 0.032(4) 0.005(4) 0.006(3)
C61 0.048(5) 0.077(5) 0.105(6) 0.040(4) -0.002(4) -0.013(4)
C62 0.067(5) 0.051(4) 0.162(7) 0.031(4) 0.041(5) 0.017(4)
C63 0.075(4) 0.068(3) 0.111(4) 0.020(3) 0.005(3) -0.005(3)
C64 0.083(6) 0.062(4) 0.112(6) 0.034(4) -0.014(5) -0.026(4)
C65 0.085(6) 0.068(5) 0.125(6) 0.016(4) -0.013(5) -0.016(5)
C66 0.087(4) 0.084(4) 0.112(4) 0.034(3) 0.006(3) -0.011(3)
C67 0.077(6) 0.079(5) 0.120(7) 0.006(4) 0.037(5) -0.027(5)
C68 0.064(6) 0.037(3) 0.086(5) 0.018(3) -0.004(4) -0.011(3)
C69 0.079(7) 0.032(3) 0.121(6) 0.011(3) -0.019(4) -0.019(4)
C70 0.083(7) 0.043(3) 0.119(6) 0.028(4) -0.049(5) -0.014(4)
C71 0.077(4) 0.042(3) 0.076(3) 0.014(3) -0.018(3) -0.018(3)
C72 0.105(5) 0.065(3) 0.121(4) 0.021(3) -0.026(4) -0.030(3)
C73 0.107(7) 0.031(3) 0.110(6) 0.031(3) -0.048(5) -0.013(4)
C74 0.107(8) 0.056(4) 0.084(5) 0.019(4) -0.011(5) -0.006(4)
C75 0.028(4) 0.047(3) 0.061(3) 0.021(3) 0.008(3) -0.002(3)
C76 0.043(5) 0.048(3) 0.067(4) 0.032(3) 0.010(3) -0.004(3)
C77 0.034(4) 0.049(3) 0.050(3) 0.003(3) 0.011(3) 0.008(3)
C78 0.049(5) 0.031(3) 0.047(3) -0.003(2) -0.010(3) -0.003(3)
C79 0.047(5) 0.041(3) 0.042(3) -0.005(2) 0.006(3) -0.001(3)
C80 0.035(4) 0.052(3) 0.049(3) -0.001(3) 0.003(3) -0.003(3)
C81 0.031(4) 0.067(4) 0.064(4) 0.026(3) 0.005(3) 0.007(3)
C82 0.048(5) 0.064(3) 0.062(4) 0.015(3) 0.002(3) 0.019(4)
C83 0.068(6) 0.056(3) 0.072(5) 0.020(3) -0.019(4) 0.002(4)
C84 0.080(7) 0.066(4) 0.049(4) 0.008(3) -0.011(4) -0.005(4)
C85 0.026(3) 0.027(3) 0.047(3) -0.003(2) 0.002(3) 0.007(3)
C86 0.029(3) 0.032(3) 0.040(3) 0.002(2) 0.001(3) 0.002(3)
C87 0.028(4) 0.061(3) 0.041(3) 0.030(3) -0.003(3) -0.006(3)
C88 0.017(4) 0.069(4) 0.046(3) 0.033(3) -0.015(3) -0.009(3)
C89 0.015(3) 0.028(2) 0.053(3) 0.005(2) 0.001(3) -0.002(2)
C90 0.023(3) 0.038(3) 0.044(3) 0.003(2) -0.001(3) 0.001(3)
C91 0.017(3) 0.058(3) 0.037(3) 0.003(2) -0.013(3) 0.001(3)
C92 0.019(3) 0.031(2) 0.055(3) 0.009(2) -0.005(2) -0.013(2)
C93 0.025(3) 0.026(2) 0.053(3) 0.000(2) -0.012(3) 0.001(2)
C94 0.015(3) 0.020(2) 0.062(4) 0.012(2) -0.011(3) 0.000(2)
C95 0.018(3) 0.033(2) 0.052(3) 0.005(2) 0.005(2) -0.008(2)
C96 0.027(3) 0.027(2) 0.041(3) 0.003(2) -0.003(3) -0.001(2)
C97 0.019(3) 0.022(2) 0.065(4) 0.012(2) 0.003(3) 0.001(2)
C98 0.013(3) 0.033(2) 0.049(3) 0.003(2) -0.002(3) -0.004(2)
C99 0.030(4) 0.023(2) 0.083(4) 0.002(3) -0.016(4) 0.000(3)
C100 0.033(4) 0.023(3) 0.078(4) 0.007(3) -0.012(3) -0.012(3)
C101 0.022(3) 0.032(2) 0.046(3) 0.002(2) 0.000(3) 0.001(2)
C102 0.017(4) 0.036(3) 0.077(4) -0.008(3) -0.022(3) 0.001(3)
C103 0.021(3) 0.036(3) 0.076(4) -0.001(3) 0.000(3) 0.007(3)
C104 0.029(4) 0.039(3) 0.049(4) 0.006(2) 0.005(3) 0.014(3)
C105 0.031(4) 0.032(3) 0.044(3) 0.008(2) -0.009(3) 0.005(3)
C106 0.041(4) 0.026(2) 0.065(4) -0.002(2) 0.006(3) 0.010(3)
C107 0.025(4) 0.031(3) 0.076(4) 0.004(3) -0.004(3) -0.002(3)
C108 0.041(4) 0.032(3) 0.058(4) 0.007(2) -0.002(3) 0.011(3)
C109 0.037(4) 0.034(3) 0.075(4) 0.005(3) 0.009(3) 0.017(3)
C110 0.042(5) 0.025(3) 0.080(4) 0.010(3) 0.018(4) 0.001(3)
C111 0.029(4) 0.017(2) 0.060(4) 0.000(2) -0.008(3) 0.002(2)
C112 0.049(5) 0.024(2) 0.060(3) 0.004(2) 0.005(3) -0.002(3)
C113 0.065(6) 0.040(3) 0.058(4) 0.005(3) -0.006(4) -0.005(3)
C114 0.039(4) 0.046(3) 0.047(3) -0.002(2) 0.007(3) 0.004(3)
C115 0.048(5) 0.051(3) 0.055(3) -0.004(3) -0.002(3) -0.011(3)
C116 0.046(5) 0.041(3) 0.062(4) 0.005(3) -0.006(3) -0.013(3)
C117 0.062(6) 0.053(3) 0.057(3) -0.007(3) 0.010(4) -0.002(4)
C118 0.080(7) 0.051(4) 0.066(4) -0.002(3) -0.013(4) 0.012(4)
C119 0.036(5) 0.058(3) 0.055(3) 0.004(3) -0.004(3) 0.012(3)
C120 0.040(5) 0.063(3) 0.057(4) 0.002(3) 0.005(4) 0.001(3)
C121 0.044(5) 0.076(4) 0.055(4) 0.008(3) -0.006(4) 0.028(4)
C122 0.031(4) 0.033(3) 0.063(4) 0.006(3) 0.002(3) -0.001(3)
C123 0.025(4) 0.037(3) 0.054(3) 0.005(2) 0.004(3) 0.002(3)
C124 0.040(4) 0.030(3) 0.040(3) 0.006(2) 0.008(3) 0.004(3)
C125 0.028(4) 0.026(2) 0.039(3) 0.002(2) 0.002(3) 0.011(2)
C126 0.028(3) 0.032(3) 0.038(3) 0.001(2) 0.005(3) -0.002(3)
C127 0.033(4) 0.022(2) 0.070(4) -0.005(3) -0.003(3) -0.006(3)
C128 0.035(4) 0.051(3) 0.059(4) 0.014(3) -0.009(3) 0.001(3)
C129 0.024(3) 0.024(2) 0.062(4) 0.002(2) 0.005(3) 0.001(2)
C130 0.022(3) 0.044(3) 0.053(4) 0.014(3) 0.004(3) 0.000(3)
C131 0.019(3) 0.031(3) 0.066(4) 0.003(3) 0.000(3) -0.005(2)
C132 0.034(4) 0.019(2) 0.092(5) -0.001(3) -0.011(4) -0.001(3)
C133 0.040(4) 0.015(2) 0.079(4) 0.001(2) -0.012(3) -0.013(2)
C134 0.026(4) 0.025(2) 0.079(4) 0.007(3) -0.021(3) -0.014(2)
C135 0.025(3) 0.030(2) 0.059(4) 0.003(2) -0.001(3) 0.005(2)
C136 0.020(3) 0.036(2) 0.048(3) -0.002(2) 0.003(3) -0.011(2)
C137 0.028(4) 0.037(3) 0.063(4) -0.010(3) -0.001(3) 0.000(3)
C138 0.023(3) 0.051(3) 0.055(4) -0.002(3) -0.008(3) 0.006(3)
C139 0.022(4) 0.042(3) 0.054(4) -0.011(3) -0.007(3) -0.008(3)
C140 0.032(4) 0.011(2) 0.075(4) -0.005(2) 0.004(3) -0.001(2)
C141 0.036(4) 0.022(3) 0.075(4) 0.009(2) -0.001(3) 0.003(3)
C142 0.039(4) 0.028(2) 0.068(4) 0.013(2) -0.005(3) -0.012(3)
C143 0.038(5) 0.052(3) 0.083(5) 0.013(3) -0.001(4) -0.002(3)
C144 0.028(4) 0.040(3) 0.087(4) -0.005(3) -0.008(3) -0.007(3)
C145 0.027(4) 0.040(3) 0.070(4) 0.012(3) -0.006(3) -0.005(3)
C146 0.052(6) 0.048(3) 0.124(6) 0.013(4) -0.042(4) -0.003(3)
C147 0.069(6) 0.040(3) 0.127(6) 0.019(4) -0.033(4) -0.026(4)
C148 0.031(4) 0.026(3) 0.075(4) 0.004(3) -0.010(3) -0.002(3)

loop_
_atom_type_symbol
_atom_type_description
_atom_type_scat_dispersion_real
_atom_type_scat_dispersion_imag
_atom_type_scat_source
C C 0.0033 0.0016 'International Tables Vol C Tables 4.2.6.8 and 6.1.1.4'
H H 0.0000 0.0000 'International Tables Vol C Tables 4.2.6.8 and 6.1.1.4'
N N 0.0061 0.0033 'International Tables Vol C Tables 4.2.6.8 and 6.1.1.4'
O O 0.0106 0.0060 'International Tables Vol C Tables 4.2.6.8 and 6.1.1.4'
Zn Zn 0.2839 1.4301 'International Tables Vol C Tables 4.2.6.8 and 6.1.1.4'

loop_
_geom_angle_atom_site_label_1
_geom_angle_atom_site_label_2
_geom_angle_atom_site_label_3
_geom_angle
_geom_angle_site_symmetry_1
_geom_angle_site_symmetry_3
_geom_angle_publ_flag
O7 Zn1 O1 110.18(18) . . ?
O7 Zn1 O9 125.88(19) . 1_655 ?
O1 Zn1 O9 108.68(17) . 1_655 ?
O7 Zn1 N1 113.68(19) . . ?
O1 Zn1 N1 99.10(18) . . ?
O9 Zn1 N1 95.4(2) 1_655 . ?
O5 Zn2 O11 108.81(19) . 1_545 ?
O5 Zn2 O4 123.15(17) . 1_455 ?
O11 Zn2 O4 111.93(19) 1_545 1_455 ?
O5 Zn2 N2 114.34(18) . 4_465 ?
O11 Zn2 N2 97.31(17) 1_545 4_465 ?
O4 Zn2 N2 97.99(18) 1_455 4_465 ?
O18 Zn3 O15 108.61(16) 2_645 1_455 ?
O18 Zn3 O13 99.36(15) 2_645 . ?
O15 Zn3 O13 120.32(14) 1_455 . ?
O18 Zn3 N3 119.50(16) 2_645 . ?
O15 Zn3 N3 113.82(16) 1_455 . ?
O13 Zn3 N3 94.46(17) . . ?
O21 Zn4 O19 112.63(17) 2_755 . ?
O21 Zn4 O23 110.69(17) 2_755 1_655 ?
O19 Zn4 O23 122.33(15) . 1_655 ?
O21 Zn4 N4 99.41(15) 2_755 . ?
O19 Zn4 N4 91.77(18) . . ?
O23 Zn4 N4 116.53(17) 1_655 . ?
C21 O1 Zn1 124.6(4) . . ?
C40 O4 Zn2 124.7(4) . 1_655 ?
C47 O5 Zn2 118.0(4) . . ?
C48 O7 Zn1 117.3(4) . . ?
C67 O9 Zn1 121.5(6) . 1_455 ?
C74 O11 Zn2 125.6(5) . 1_565 ?
C85 O13 Zn3 120.9(4) . . ?
C104 O15 Zn3 114.0(4) . 1_655 ?
C111 O18 Zn3 110.8(4) . 2_655 ?
C122 O19 Zn4 120.0(4) . . ?
C148 O21 Zn4 122.0(3) . 2_745 ?
C141 O23 Zn4 111.4(3) . 1_455 ?
C5 N1 C1 117.4(6) . . ?
C5 N1 Zn1 124.8(4) . . ?
C1 N1 Zn1 117.8(4) . . ?
C19 N2 C18 117.3(5) . . ?
C19 N2 Zn2 122.7(4) . 4_666 ?
C18 N2 Zn2 119.7(4) . 4_666 ?
C75 N3 C79 117.3(5) . . ?
C75 N3 Zn3 124.2(4) . . ?
C79 N3 Zn3 118.1(3) . . ?
C116 N4 C112 117.7(5) . . ?
C116 N4 Zn4 118.7(3) . . ?
C112 N4 Zn4 122.3(4) . . ?
N1 C1 C2 120.6(6) . . ?
C3 C2 C1 122.2(7) . . ?
C2 C3 C4 114.1(6) . . ?
C2 C3 C6 128.0(6) . . ?
C4 C3 C6 117.9(6) . . ?
C5 C4 C3 120.7(6) . . ?
N1 C5 C4 124.5(6) . . ?
C7 C6 C3 123.6(6) . . ?
C6 C7 C8 123.7(6) . . ?
C9 C8 C13 116.8(6) . . ?
C9 C8 C7 118.9(6) . . ?
C13 C8 C7 124.0(6) . . ?
C10 C9 C8 120.0(7) . . ?
C9 C10 C11 125.4(6) . . ?
C10 C11 C14 125.3(6) . . ?
C10 C11 C12 114.4(6) . . ?
C14 C11 C12 120.2(6) . . ?
C13 C12 C11 120.5(6) . . ?
C12 C13 C8 122.7(6) . . ?
C15 C14 C11 131.7(6) . . ?
C14 C15 C16 128.8(5) . . ?
C20 C16 C15 124.9(5) . . ?
C20 C16 C17 114.0(5) . . ?
C15 C16 C17 121.0(5) . . ?
C18 C17 C16 120.4(5) . . ?
N2 C18 C17 120.7(5) . . ?
C20 C19 N2 124.6(5) . . ?
C19 C20 C16 122.7(5) . . ?
O1 C21 O2 125.8(6) . . ?
O1 C21 C22 119.1(6) . . ?
O2 C21 C22 114.8(6) . . ?
C27 C22 C23 118.4(5) . . ?
C27 C22 C21 123.0(6) . . ?
C23 C22 C21 118.3(6) . . ?
C22 C23 C24 121.3(6) . . ?
C25 C24 C23 120.1(6) . . ?
C26 C25 C24 117.6(5) . . ?
C26 C25 C28 121.2(5) . . ?
C24 C25 C28 121.2(5) . . ?
C25 C26 C27 123.4(6) . . ?
C22 C27 C26 119.0(6) . . ?
C33 C28 C29 116.3(5) . . ?
C33 C28 C25 122.7(6) . . ?
C29 C28 C25 120.9(6) . . ?
C28 C29 C30 120.4(6) . . ?
C31 C30 C29 119.2(6) . . ?
C31 C30 C34 125.7(6) . . ?
C29 C30 C34 115.0(6) . . ?
C30 C31 C32 123.3(6) . . ?
C31 C32 C33 115.6(6) . . ?
C31 C32 C41 122.0(5) . . ?
C33 C32 C41 122.3(5) . . ?
C28 C33 C32 125.1(5) . . ?
C35 C34 C39 120.0 . . ?
C35 C34 C30 123.2(4) . . ?
C39 C34 C30 116.8(4) . . ?
C34 C35 C36 120.0 . . ?
C37 C36 C35 120.0 . . ?
C38 C37 C36 120.0 . . ?
C38 C37 C40 119.9 . . ?
C36 C37 C40 120.0 . . ?
C37 C38 C39 120.0 . . ?
C38 C39 C34 120.0 . . ?
O4 C40 O3 124.0(6) . . ?
O4 C40 C37 119.1(4) . . ?
O3 C40 C37 116.8(6) . . ?
C42 C41 C46 116.0(5) . . ?
C42 C41 C32 122.0(5) . . ?
C46 C41 C32 121.9(4) . . ?
C43 C42 C41 122.3(6) . . ?
C42 C43 C44 121.8(5) . . ?
C43 C44 C45 118.4(6) . . ?
C43 C44 C47 123.0(5) . . ?
C45 C44 C47 118.7(5) . . ?
C46 C45 C44 119.6(5) . . ?
C45 C46 C41 121.7(5) . . ?
O6 C47 O5 126.4(6) . . ?
O6 C47 C44 123.4(6) . . ?
O5 C47 C44 110.1(6) . . ?
O8 C48 O7 125.3(6) . . ?
O8 C48 C49 119.4(7) . . ?
O7 C48 C49 115.1(7) . . ?
C50 C49 C54 116.2(6) . . ?
C50 C49 C48 120.6(7) . . ?
C54 C49 C48 123.1(7) . . ?
C49 C50 C51 124.5(6) . . ?
C52 C51 C50 116.3(7) . . ?
C53 C52 C51 119.9(7) . . ?
C53 C52 C55 120.0(6) . . ?
C51 C52 C55 120.1(7) . . ?
C52 C53 C54 121.4(7) . . ?
C49 C54 C53 121.5(7) . . ?
C56 C55 C60 118.0(7) . . ?
C56 C55 C52 120.7(6) . . ?
C60 C55 C52 121.3(7) . . ?
C55 C56 C57 124.2(6) . . ?
C58 C57 C61 122.3(7) . . ?
C58 C57 C56 112.1(6) . . ?
C61 C57 C56 125.6(6) . . ?
C59 C58 C57 127.1(7) . . ?
C58 C59 C60 115.1(6) . . ?
C58 C59 C68 122.7(7) . . ?
C60 C59 C68 122.1(7) . . ?
C55 C60 C59 123.4(7) . . ?
C66 C61 C62 114.6(8) . . ?
C66 C61 C57 122.1(7) . . ?
C62 C61 C57 122.9(7) . . ?
C61 C62 C63 122.0(8) . . ?
C64 C63 C62 122.4(8) . . ?
C63 C64 C65 118.0(8) . . ?
C63 C64 C67 123.3(8) . . ?
C65 C64 C67 118.6(8) . . ?
C64 C65 C66 117.9(8) . . ?
C61 C66 C65 124.3(7) . . ?
O9 C67 O10 126.0(9) . . ?
O9 C67 C64 113.1(9) . . ?
O10 C67 C64 120.8(8) . . ?
C73 C68 C69 118.8(6) . . ?
C73 C68 C59 122.5(6) . . ?
C69 C68 C59 118.6(6) . . ?
C68 C69 C70 121.3(6) . . ?
C71 C70 C69 118.6(6) . . ?
C70 C71 C72 119.5(6) . . ?
C70 C71 C74 118.5(7) . . ?
C72 C71 C74 122.0(7) . . ?
C71 C72 C73 119.7(7) . . ?
C68 C73 C72 122.0(7) . . ?
O11 C74 O12 126.5(7) . . ?
O11 C74 C71 118.5(7) . . ?
O12 C74 C71 114.3(7) . . ?
N3 C75 C76 121.3(6) . . ?
C75 C76 C77 121.8(5) . . ?
C78 C77 C76 115.5(5) . . ?
C78 C77 C80 121.2(6) . . ?
C76 C77 C80 123.2(5) . . ?
C77 C78 C79 121.5(5) . . ?
N3 C79 C78 122.3(5) . . ?
C81 C80 C77 123.8(6) . . ?
C80 C81 C82 127.9(6) . . ?
C83 C82 C84 118.1(6) . . ?
C83 C82 C81 120.9(6) . . ?
C84 C82 C81 120.9(6) . . ?
C82 C83 C84 124.2(6) . 3_666 ?
C83 C84 C82 117.6(6) 3_666 . ?
O14 C85 O13 125.7(5) . . ?
O14 C85 C86 121.0(5) . . ?
O13 C85 C86 113.3(5) . . ?
C87 C86 C91 118.4(5) . . ?
C87 C86 C85 121.8(5) . . ?
C91 C86 C85 119.7(5) . . ?
C86 C87 C88 121.3(5) . . ?
C89 C88 C87 120.3(5) . . ?
C88 C89 C90 119.5(5) . . ?
C88 C89 C92 123.7(5) . . ?
C90 C89 C92 116.8(5) . . ?
C91 C90 C89 119.9(5) . . ?
C86 C91 C90 120.7(5) . . ?
C93 C92 C97 119.4(5) . . ?
C93 C92 C89 121.2(4) . . ?
C97 C92 C89 119.4(5) . . ?
C94 C93 C92 123.2(5) . . ?
C93 C94 C95 117.4(5) . . ?
C93 C94 C98 122.5(4) . . ?
C95 C94 C98 119.7(5) . . ?
C96 C95 C94 121.6(5) . . ?
C95 C96 C97 118.0(4) . . ?
C95 C96 C105 118.9(5) . . ?
C97 C96 C105 123.0(5) . . ?
C92 C97 C96 120.4(5) . . ?
C99 C98 C103 118.9(5) . . ?
C99 C98 C94 120.8(5) . . ?
C103 C98 C94 119.8(4) . . ?
C100 C99 C98 120.4(6) . . ?
C101 C100 C99 122.8(5) . . ?
C100 C101 C102 117.1(5) . . ?
C100 C101 C104 122.6(5) . . ?
C102 C101 C104 120.2(5) . . ?
C101 C102 C103 122.2(5) . . ?
C102 C103 C98 118.6(5) . . ?
O16 C104 O15 124.6(6) . . ?
O16 C104 C101 120.8(5) . . ?
O15 C104 C101 114.5(5) . . ?
C110 C105 C106 118.7(5) . . ?
C110 C105 C96 123.2(5) . . ?
C106 C105 C96 117.7(5) . . ?
C107 C106 C105 120.2(5) . . ?
C108 C107 C106 118.2(6) . . ?
C107 C108 C109 121.0(5) . . ?
C107 C108 C111 117.3(6) . . ?
C109 C108 C111 121.6(5) . . ?
C110 C109 C108 120.7(5) . . ?
C109 C110 C105 121.1(6) . . ?
O17 C111 O18 120.1(5) . . ?
O17 C111 C108 120.5(5) . . ?
O18 C111 C108 119.4(6) . . ?
C113 C112 N4 121.6(5) . . ?
C112 C113 C114 121.1(5) . . ?
C115 C114 C113 116.4(5) . . ?
C115 C114 C117 122.1(5) . . ?
C113 C114 C117 121.5(5) . . ?
C114 C115 C116 119.8(5) . . ?
N4 C116 C115 122.9(5) . . ?
C118 C117 C114 127.1(6) . . ?
C117 C118 C119 129.6(6) . . ?
C120 C119 C118 121.4(6) . . ?
C120 C119 C121 119.1(5) . . ?
C118 C119 C121 119.5(5) . . ?
C121 C120 C119 120.9(6) 3_775 . ?
C120 C121 C119 119.8(5) 3_775 . ?
O19 C122 O20 129.1(6) . . ?
O19 C122 C123 113.7(6) . . ?
O20 C122 C123 117.1(6) . . ?
C124 C123 C128 119.5(5) . . ?
C124 C123 C122 119.4(5) . . ?
C128 C123 C122 121.0(5) . . ?
C123 C124 C125 119.3(5) . . ?
C126 C125 C124 120.2(5) . . ?
C127 C126 C125 119.2(5) . . ?
C127 C126 C129 120.0(5) . . ?
C125 C126 C129 120.5(5) . . ?
C128 C127 C126 120.8(5) . . ?
C127 C128 C123 120.9(6) . . ?
C134 C129 C130 121.6(5) . . ?
C134 C129 C126 118.8(5) . . ?
C130 C129 C126 119.5(4) . . ?
C129 C130 C131 120.5(5) . . ?
C132 C131 C130 118.6(6) . . ?
C132 C131 C135 119.6(5) . . ?
C130 C131 C135 121.6(5) . . ?
C133 C132 C131 119.7(6) . . ?
C132 C133 C134 122.4(5) . . ?
C132 C133 C142 121.5(5) . . ?
C134 C133 C142 116.0(5) . . ?
C129 C134 C133 117.1(5) . . ?
C136 C135 C140 116.1(5) . . ?
C136 C135 C131 122.0(5) . . ?
C140 C135 C131 121.8(5) . . ?
C137 C136 C135 122.7(5) . . ?
C136 C137 C138 117.8(5) . . ?
C139 C138 C137 120.2(5) . . ?
C139 C138 C141 119.0(5) . . ?
C137 C138 C141 120.8(5) . . ?
C140 C139 C138 119.7(5) . . ?
C139 C140 C135 123.4(5) . . ?
O24 C141 O23 124.7(5) . . ?
O24 C141 C138 122.4(5) . . ?
O23 C141 C138 112.9(5) . . ?
C147 C142 C143 120.1(5) . . ?
C147 C142 C133 119.3(5) . . ?
C143 C142 C133 120.5(5) . . ?
C144 C143 C142 118.2(6) . . ?
C145 C144 C143 123.1(6) . . ?
C144 C145 C146 118.9(5) . . ?
C144 C145 C148 124.3(5) . . ?
C146 C145 C148 116.8(5) . . ?
C145 C146 C147 118.7(6) . . ?
C142 C147 C146 120.7(6) . . ?
O22 C148 O21 126.6(5) . . ?
O22 C148 C145 116.4(6) . . ?
O21 C148 C145 116.9(5) . . ?

loop_
_geom_bond_atom_site_label_1
_geom_bond_atom_site_label_2
_geom_bond_distance
_geom_bond_site_symmetry_2
_geom_bond_publ_flag
Zn1 O7 1.921(4) . ?
Zn1 O1 1.945(3) . ?
Zn1 O9 1.952(5) 1_655 ?
Zn1 N1 2.042(5) . ?
Zn2 O5 1.924(4) . ?
Zn2 O11 1.943(4) 1_545 ?
Zn2 O4 1.960(4) 1_455 ?
Zn2 N2 2.048(4) 4_465 ?
Zn3 O18 1.939(3) 2_645 ?
Zn3 O15 1.946(4) 1_455 ?
Zn3 O13 1.974(4) . ?
Zn3 N3 2.038(4) . ?
Zn4 O21 1.929(3) 2_755 ?
Zn4 O19 1.931(4) . ?
Zn4 O23 1.940(4) 1_655 ?
Zn4 N4 2.037(4) . ?
O1 C21 1.230(7) . ?
O2 C21 1.285(7) . ?
O3 C40 1.225(10) . ?
O4 C40 1.140(7) . ?
O5 C47 1.312(6) . ?
O6 C47 1.208(7) . ?
O7 C48 1.252(7) . ?
O8 C48 1.226(7) . ?
O9 C67 1.214(9) . ?
O10 C67 1.249(10) . ?
O11 C74 1.173(8) . ?
O12 C74 1.361(10) . ?
O13 C85 1.279(6) . ?
O14 C85 1.228(6) . ?
O15 C104 1.261(6) . ?
O16 C104 1.233(6) . ?
O17 C111 1.231(6) . ?
O18 C111 1.254(6) . ?
O19 C122 1.212(6) . ?
O20 C122 1.221(6) . ?
O21 C148 1.252(6) . ?
O22 C148 1.240(6) . ?
O23 C141 1.300(6) . ?
O24 C141 1.191(6) . ?
N1 C5 1.296(7) . ?
N1 C1 1.327(7) . ?
N2 C19 1.340(6) . ?
N2 C18 1.342(6) . ?
N3 C75 1.332(6) . ?
N3 C79 1.357(7) . ?
N4 C116 1.333(6) . ?
N4 C112 1.372(6) . ?
C1 C2 1.390(8) . ?
C2 C3 1.360(8) . ?
C3 C4 1.394(8) . ?
C3 C6 1.433(8) . ?
C4 C5 1.348(8) . ?
C6 C7 1.357(8) . ?
C7 C8 1.516(8) . ?
C8 C9 1.370(8) . ?
C8 C13 1.427(8) . ?
C9 C10 1.341(8) . ?
C10 C11 1.368(8) . ?
C11 C14 1.397(8) . ?
C11 C12 1.453(8) . ?
C12 C13 1.311(7) . ?
C14 C15 1.293(7) . ?
C15 C16 1.432(7) . ?
C16 C20 1.368(7) . ?
C16 C17 1.437(7) . ?
C17 C18 1.399(8) . ?
C19 C20 1.311(7) . ?
C21 C22 1.497(7) . ?
C22 C27 1.359(8) . ?
C22 C23 1.376(8) . ?
C23 C24 1.384(7) . ?
C24 C25 1.379(7) . ?
C25 C26 1.338(7) . ?
C25 C28 1.450(7) . ?
C26 C27 1.394(7) . ?
C28 C33 1.385(7) . ?
C28 C29 1.407(8) . ?
C29 C30 1.427(8) . ?
C30 C31 1.348(8) . ?
C30 C34 1.502(7) . ?
C31 C32 1.395(8) . ?
C32 C33 1.396(6) . ?
C32 C41 1.448(8) . ?
C34 C35 1.3900 . ?
C34 C39 1.3900 . ?
C35 C36 1.3900 . ?
C36 C37 1.3900 . ?
C37 C38 1.3900 . ?
C37 C40 1.5007(10) . ?
C38 C39 1.3900 . ?
C41 C42 1.411(7) . ?
C41 C46 1.435(7) . ?
C42 C43 1.341(8) . ?
C43 C44 1.377(8) . ?
C44 C45 1.437(6) . ?
C44 C47 1.502(8) . ?
C45 C46 1.358(7) . ?
C48 C49 1.5006(10) . ?
C49 C50 1.359(9) . ?
C49 C54 1.388(8) . ?
C50 C51 1.430(9) . ?
C51 C52 1.410(8) . ?
C52 C53 1.349(9) . ?
C52 C55 1.453(9) . ?
C53 C54 1.399(9) . ?
C55 C56 1.358(9) . ?
C55 C60 1.377(7) . ?
C56 C57 1.430(9) . ?
C57 C58 1.419(8) . ?
C57 C61 1.424(9) . ?
C58 C59 1.352(9) . ?
C59 C60 1.400(9) . ?
C59 C68 1.455(7) . ?
C61 C66 1.338(10) . ?
C61 C62 1.370(8) . ?
C62 C63 1.400(10) . ?
C63 C64 1.314(10) . ?
C64 C65 1.383(9) . ?
C64 C67 1.518(12) . ?
C65 C66 1.429(11) . ?
C68 C73 1.330(9) . ?
C68 C69 1.352(9) . ?
C69 C70 1.424(7) . ?
C70 C71 1.356(9) . ?
C71 C72 1.380(9) . ?
C71 C74 1.536(8) . ?
C72 C73 1.385(8) . ?
C75 C76 1.345(7) . ?
C76 C77 1.417(8) . ?
C77 C78 1.326(7) . ?
C77 C80 1.466(7) . ?
C78 C79 1.367(7) . ?
C80 C81 1.335(7) . ?
C81 C82 1.470(8) . ?
C82 C83 1.333(7) . ?
C82 C84 1.426(8) . ?
C83 C84 1.381(8) 3_666 ?
C85 C86 1.522(8) . ?
C86 C87 1.364(7) . ?
C86 C91 1.379(7) . ?
C87 C88 1.389(7) . ?
C88 C89 1.350(6) . ?
C89 C90 1.388(7) . ?
C89 C92 1.503(7) . ?
C90 C91 1.383(7) . ?
C92 C93 1.369(7) . ?
C92 C97 1.374(6) . ?
C93 C94 1.345(7) . ?
C94 C95 1.402(6) . ?
C94 C98 1.524(7) . ?
C95 C96 1.393(7) . ?
C96 C97 1.393(7) . ?
C96 C105 1.470(6) . ?
C98 C99 1.361(6) . ?
C98 C103 1.391(7) . ?
C99 C100 1.352(8) . ?
C100 C101 1.349(7) . ?
C101 C102 1.368(6) . ?
C101 C104 1.532(8) . ?
C102 C103 1.374(7) . ?
C105 C110 1.386(7) . ?
C105 C106 1.446(8) . ?
C106 C107 1.424(7) . ?
C107 C108 1.383(7) . ?
C108 C109 1.420(8) . ?
C108 C111 1.503(7) . ?
C109 C110 1.363(7) . ?
C112 C113 1.345(7) . ?
C113 C114 1.421(7) . ?
C114 C115 1.373(7) . ?
C114 C117 1.438(8) . ?
C115 C116 1.395(7) . ?
C117 C118 1.302(7) . ?
C118 C119 1.426(8) . ?
C119 C120 1.408(7) . ?
C119 C121 1.438(8) . ?
C120 C121 1.371(7) 3_775 ?
C122 C123 1.525(8) . ?
C123 C124 1.366(7) . ?
C123 C128 1.397(7) . ?
C124 C125 1.396(7) . ?
C125 C126 1.393(6) . ?
C126 C127 1.367(7) . ?
C126 C129 1.515(7) . ?
C127 C128 1.347(8) . ?
C129 C134 1.363(6) . ?
C129 C130 1.382(7) . ?
C130 C131 1.402(7) . ?
C131 C132 1.391(6) . ?
C131 C135 1.443(7) . ?
C132 C133 1.357(8) . ?
C133 C134 1.418(8) . ?
C133 C142 1.524(6) . ?
C135 C136 1.403(6) . ?
C135 C140 1.404(7) . ?
C136 C137 1.389(7) . ?
C137 C138 1.421(7) . ?
C138 C139 1.387(7) . ?
C138 C141 1.5007(10) . ?
C139 C140 1.348(7) . ?
C142 C147 1.326(8) . ?
C142 C143 1.438(8) . ?
C143 C144 1.374(7) . ?
C144 C145 1.371(7) . ?
C145 C146 1.391(8) . ?
C145 C148 1.485(7) . ?
C146 C147 1.457(7) . ?
